data_2219345
loop_
_publ_author_name
'Choi, Hong Dae'
'Seo, Pil Ja'
'Son, Byeng Wha'
'Lee, Uk'

_publ_section_title
;
 2-(6,7-Dimethyl-3-methylsulfanyl-1-benzofuran-2-yl)acetic acid
;
_journal_coeditor_code HB2769
_journal_issue 9
_journal_name_full 'Acta Crystallographica Section E'
_journal_page_first o1688
_journal_paper_doi 10.1107/S1600536808024288
_journal_volume 64
_journal_year 2008
_chemical_formula_iupac 'C13 H14 O3 S'
_chemical_formula_moiety 'C13 H14 O3 S'
_chemical_formula_sum 'C13 H14 O3 S'
_chemical_formula_weight 250.30
_chemical_name_systematic
;
2-(6,7-Dimethyl-3-methylsulfanyl-1-benzofuran-2-yl)acetic acid
;
_space_group_IT_number 14
_symmetry_cell_setting monoclinic
_symmetry_space_group_name_Hall '-P 2ybc'
_symmetry_space_group_name_H-M 'P 1 21/c 1'
_atom_sites_solution_hydrogens 'difmap (O-H) and geom (C-H)'
_atom_sites_solution_primary direct
_atom_sites_solution_secondary difmap
_cell_angle_alpha 90.00
_cell_angle_beta 104.451(2)
_cell_angle_gamma 90.00
_cell_formula_units_Z 4
_cell_length_a 18.050(2)
_cell_length_b 4.9422(5)
_cell_length_c 13.8850(10)
_cell_measurement_reflns_used 4188
_cell_measurement_temperature 173(2)
_cell_measurement_theta_max 28.27
_cell_measurement_theta_min 2.96
_cell_volume 1199.4(2)
_computing_cell_refinement 'SAINT (Bruker, 2001)'
_computing_data_collection 'SMART (Bruker, 2001)'
_computing_data_reduction 'SAINT (Bruker, 2001)'
_computing_molecular_graphics 'ORTEP-3 (Farrugia, 1997) and DIAMOND (Brandenburg, 1998)'
_computing_publication_material 'SHELXL97 (Sheldrick, 2008)'
_computing_structure_refinement 'SHELXL97 (Sheldrick, 2008)'
_computing_structure_solution 'SHELXS97 (Sheldrick, 2008)'
_diffrn_ambient_temperature 173(2)
_diffrn_detector_area_resol_mean 10.0
_diffrn_measured_fraction_theta_full 0.993
_diffrn_measured_fraction_theta_max 0.993
_diffrn_measurement_device_type 'Bruker SMART CCD'
_diffrn_measurement_method '\f and \w'
_diffrn_radiation_monochromator graphite
_diffrn_radiation_source 'fine-focus sealed tube'
_diffrn_radiation_type MoK\a
_diffrn_radiation_wavelength 0.71073
_diffrn_reflns_av_R_equivalents 0.0346
_diffrn_reflns_av_sigmaI/netI 0.0296
_diffrn_reflns_limit_h_max 23
_diffrn_reflns_limit_h_min -19
_diffrn_reflns_limit_k_max 6
_diffrn_reflns_limit_k_min -5
_diffrn_reflns_limit_l_max 17
_diffrn_reflns_limit_l_min -17
_diffrn_reflns_number 6673
_diffrn_reflns_theta_full 26.98
_diffrn_reflns_theta_max 26.98
_diffrn_reflns_theta_min 1.16
_diffrn_standards_number 0
_exptl_absorpt_coefficient_mu 0.263
_exptl_absorpt_correction_type none
_exptl_crystal_colour colorless
_exptl_crystal_density_diffrn 1.386
_exptl_crystal_density_method 'not measured'
_exptl_crystal_description block
_exptl_crystal_F_000 528
_exptl_crystal_size_max 0.40
_exptl_crystal_size_mid 0.20
_exptl_crystal_size_min 0.10
_refine_diff_density_max 0.419
_refine_diff_density_min -0.247
_refine_ls_extinction_method none
_refine_ls_goodness_of_fit_ref 1.169
_refine_ls_hydrogen_treatment mixed
_refine_ls_matrix_type full
_refine_ls_number_parameters 161
_refine_ls_number_reflns 2595
_refine_ls_number_restraints 0
_refine_ls_restrained_S_all 1.169
_refine_ls_R_factor_all 0.0463
_refine_ls_R_factor_gt 0.0382
_refine_ls_shift/su_max 0.000
_refine_ls_shift/su_mean 0.000
_refine_ls_structure_factor_coef Fsqd
_refine_ls_weighting_details 'calc w=1/[\s^2^(Fo^2^)+(0.0641P)^2^+0.395P] where P=(Fo^2^+2Fc^2^)/3'
_refine_ls_weighting_scheme calc
_refine_ls_wR_factor_gt 0.1056
_refine_ls_wR_factor_ref 0.1191
_reflns_number_gt 2269
_reflns_number_total 2595
_reflns_threshold_expression I>2\s(I)
_cod_data_source_file hb2769.cif
_cod_data_source_block I
_cod_depositor_comments
;
The following automatic conversions were performed:
'_symmetry_cell_setting' value 'Monoclinic' changed to 'monoclinic'
according to '/home/saulius/struct/CIF-dictionaries/cif_core.dic'
dictionary named 'cif_core.dic' version 2.4.1 from 2010-06-29.

Automatic conversion script
Id: cif_fix_enum 1527 2010-12-29 10:47:43Z saulius 

The following automatic conversions were performed:

'_symmetry_cell_setting' value 'Monoclinic' changed to 'monoclinic'
according to /home/saulius/struct/CIF-dictionaries/cif_core.dic
dictionary named 'cif_core.dic' version 2.4.1 from 2010-06-29.

Automatic conversion script
Id: cif_fix_values 1715 2011-07-08 13:25:40Z adriana 
;
_cod_original_sg_symbol_Hall -P_2ybc
_cod_original_sg_symbol_H-M 'P 21/c'
_cod_database_code 2219345
_cod_database_fobs_code 2219345

loop_
_symmetry_equiv_pos_as_xyz
'x, y, z'
'-x, y+1/2, -z+1/2'
'-x, -y, -z'
'x, -y-1/2, z-1/2'

loop_
_atom_site_type_symbol
_atom_site_label
_atom_site_fract_x
_atom_site_fract_y
_atom_site_fract_z
_atom_site_U_iso_or_equiv
_atom_site_adp_type
_atom_site_calc_flag
_atom_site_refinement_flags
_atom_site_occupancy
S S 0.36076(2) 0.71244(9) 0.66542(3) 0.02429(16) Uani d . 1
O O1 0.22123(6) 0.3898(3) 0.81259(8) 0.0204(3) Uani d . 1
O O2 0.40090(8) 0.3577(3) 0.94500(11) 0.0324(4) Uani d . 1
H H2O 0.4453(16) 0.310(6) 0.970(2) 0.049(8) Uiso d . 1
O O3 0.45128(7) 0.7710(3) 0.96729(10) 0.0284(3) Uani d . 1
C C1 0.29079(9) 0.5385(3) 0.70833(12) 0.0189(4) Uani d . 1
C C2 0.23677(9) 0.3392(4) 0.65574(12) 0.0189(4) Uani d . 1
C C3 0.21948(10) 0.2279(4) 0.56064(13) 0.0235(4) Uani d . 1
H H3 0.2463 0.2811 0.5129 0.028 Uiso calc R 1
C C4 0.16167(10) 0.0365(4) 0.53846(13) 0.0252(4) Uani d . 1
H H4 0.1490 -0.0418 0.4739 0.030 Uiso calc R 1
C C5 0.12090(10) -0.0469(4) 0.60716(13) 0.0229(4) Uani d . 1
C C6 0.13800(9) 0.0629(4) 0.70363(13) 0.0209(4) Uani d . 1
C C7 0.19588(9) 0.2551(3) 0.72277(12) 0.0187(4) Uani d . 1
C C8 0.27891(9) 0.5601(4) 0.80010(12) 0.0192(4) Uani d . 1
C C9 0.05928(11) -0.2584(4) 0.57689(16) 0.0311(5) Uani d . 1
H H9A 0.0729 -0.4181 0.6195 0.047 Uiso calc R 1
H H9B 0.0543 -0.3097 0.5074 0.047 Uiso calc R 1
H H9C 0.0105 -0.1849 0.5841 0.047 Uiso calc R 1
C C10 0.09738(11) -0.0203(4) 0.78102(15) 0.0316(5) Uani d . 1
H H10A 0.1197 0.0752 0.8434 0.047 Uiso calc R 1
H H10B 0.1029 -0.2159 0.7921 0.047 Uiso calc R 1
H H10C 0.0430 0.0256 0.7581 0.047 Uiso calc R 1
C C11 0.31794(10) 0.7259(4) 0.88784(13) 0.0221(4) Uani d . 1
H H11A 0.2865 0.7255 0.9370 0.026 Uiso calc R 1
H H11B 0.3218 0.9152 0.8663 0.026 Uiso calc R 1
C C12 0.39713(10) 0.6221(4) 0.93705(12) 0.0197(4) Uani d . 1
C C13 0.43420(11) 0.4564(4) 0.68607(16) 0.0315(4) Uani d . 1
H H13A 0.4529 0.4230 0.7576 0.047 Uiso calc R 1
H H13B 0.4766 0.5183 0.6592 0.047 Uiso calc R 1
H H13C 0.4130 0.2887 0.6526 0.047 Uiso calc R 1

loop_
_atom_site_aniso_label
_atom_site_aniso_U_11
_atom_site_aniso_U_22
_atom_site_aniso_U_33
_atom_site_aniso_U_12
_atom_site_aniso_U_13
_atom_site_aniso_U_23
S 0.0226(3) 0.0218(3) 0.0288(3) -0.00298(17) 0.00704(18) 0.00404(18)
O1 0.0180(6) 0.0248(7) 0.0181(6) -0.0020(5) 0.0039(4) -0.0033(5)
O2 0.0245(7) 0.0204(7) 0.0432(8) 0.0008(5) -0.0081(6) 0.0012(6)
O3 0.0204(6) 0.0229(7) 0.0377(7) -0.0021(5) -0.0005(5) -0.0019(6)
C1 0.0161(8) 0.0183(8) 0.0211(8) 0.0002(6) 0.0021(6) 0.0017(7)
C2 0.0157(8) 0.0201(9) 0.0192(8) 0.0011(6) 0.0009(6) 0.0004(7)
C3 0.0239(9) 0.0265(10) 0.0196(8) -0.0009(7) 0.0041(7) -0.0021(7)
C4 0.0266(9) 0.0251(10) 0.0206(8) -0.0013(7) -0.0002(7) -0.0060(7)
C5 0.0179(8) 0.0190(9) 0.0277(9) 0.0006(6) -0.0019(7) -0.0017(7)
C6 0.0165(8) 0.0190(9) 0.0258(9) 0.0008(6) 0.0027(6) 0.0019(7)
C7 0.0171(8) 0.0195(9) 0.0178(8) 0.0019(6) 0.0009(6) -0.0014(7)
C8 0.0153(8) 0.0186(9) 0.0218(8) 0.0012(6) 0.0011(6) -0.0010(7)
C9 0.0256(10) 0.0243(10) 0.0384(11) -0.0052(7) -0.0012(8) -0.0028(8)
C10 0.0259(10) 0.0350(11) 0.0354(10) -0.0061(8) 0.0106(8) 0.0015(9)
C11 0.0206(9) 0.0203(9) 0.0221(8) 0.0014(7) -0.0006(7) -0.0047(7)
C12 0.0218(9) 0.0209(9) 0.0156(7) -0.0002(7) 0.0032(6) -0.0027(7)
C13 0.0258(10) 0.0310(11) 0.0402(11) 0.0012(8) 0.0127(8) 0.0018(9)

loop_
_atom_type_symbol
_atom_type_description
_atom_type_scat_dispersion_real
_atom_type_scat_dispersion_imag
_atom_type_scat_source
C C 0.0033 0.0016 'International Tables Vol C Tables 4.2.6.8 and 6.1.1.4'
H H 0.0000 0.0000 'International Tables Vol C Tables 4.2.6.8 and 6.1.1.4'
O O 0.0106 0.0060 'International Tables Vol C Tables 4.2.6.8 and 6.1.1.4'
S S 0.1246 0.1234 'International Tables Vol C Tables 4.2.6.8 and 6.1.1.4'

loop_
_geom_angle_atom_site_label_1
_geom_angle_atom_site_label_2
_geom_angle_atom_site_label_3
_geom_angle
C1 S C13 99.52(9)
C8 O1 C7 105.60(10)
C12 O2 H2O 110(2)
C8 C1 C2 106.5(2)
C8 C1 S 125.50(10)
C2 C1 S 127.90(10)
C7 C2 C3 119.2(2)
C7 C2 C1 105.60(10)
C3 C2 C1 135.3(2)
C4 C3 C2 117.3(2)
C4 C3 H3 121.3
C2 C3 H3 121.3
C3 C4 C5 122.9(2)
C3 C4 H4 118.6
C5 C4 H4 118.6
C4 C5 C6 120.4(2)
C4 C5 C9 119.3(2)
C6 C5 C9 120.3(2)
C7 C6 C5 115.0(2)
C7 C6 C10 121.9(2)
C5 C6 C10 123.1(2)
O1 C7 C6 124.4(2)
O1 C7 C2 110.40(10)
C6 C7 C2 125.3(2)
C1 C8 O1 111.9(2)
C1 C8 C11 131.4(2)
O1 C8 C11 116.7(2)
C5 C9 H9A 109.5
C5 C9 H9B 109.5
H9A C9 H9B 109.5
C5 C9 H9C 109.5
H9A C9 H9C 109.5
H9B C9 H9C 109.5
C6 C10 H10A 109.5
C6 C10 H10B 109.5
H10A C10 H10B 109.5
C6 C10 H10C 109.5
H10A C10 H10C 109.5
H10B C10 H10C 109.5
C8 C11 C12 112.50(10)
C8 C11 H11A 109.1
C12 C11 H11A 109.1
C8 C11 H11B 109.1
C12 C11 H11B 109.1
H11A C11 H11B 107.8
O3 C12 O2 123.7(2)
O3 C12 C11 122.7(2)
O2 C12 C11 113.5(2)
S C13 H13A 109.5
S C13 H13B 109.5
H13A C13 H13B 109.5
S C13 H13C 109.5
H13A C13 H13C 109.5
H13B C13 H13C 109.5

loop_
_geom_bond_atom_site_label_1
_geom_bond_atom_site_label_2
_geom_bond_distance
S C1 1.7506(17)
S C13 1.803(2)
O1 C8 1.383(2)
O1 C7 1.387(2)
O2 C12 1.312(2)
O2 H2O 0.83(3)
O3 C12 1.212(2)
C1 C8 1.348(2)
C1 C2 1.449(2)
C2 C7 1.388(2)
C2 C3 1.392(2)
C3 C4 1.385(3)
C3 H3 0.9500
C4 C5 1.404(3)
C4 H4 0.9500
C5 C6 1.407(2)
C5 C9 1.507(2)
C6 C7 1.388(2)
C6 C10 1.502(2)
C8 C11 1.491(2)
C9 H9A 0.9800
C9 H9B 0.9800
C9 H9C 0.9800
C10 H10A 0.9800
C10 H10B 0.9800
C10 H10C 0.9800
C11 C12 1.512(2)
C11 H11A 0.9900
C11 H11B 0.9900
C13 H13A 0.9800
C13 H13B 0.9800
C13 H13C 0.9800

loop_
_geom_hbond_atom_site_label_D
_geom_hbond_atom_site_label_H
_geom_hbond_atom_site_label_A
_geom_hbond_site_symmetry_A
_geom_hbond_distance_DH
_geom_hbond_distance_HA
_geom_hbond_distance_DA
_geom_hbond_angle_DHA
C9 H9A Cg 1_545 0.98 2.86 3.617(2) 135
O2 H2O O3 3_667 0.83(3) 1.89(3) 2.717(2) 175(3)

loop_
_geom_torsion_atom_site_label_1
_geom_torsion_atom_site_label_2
_geom_torsion_atom_site_label_3
_geom_torsion_atom_site_label_4
_geom_torsion
C13 S C1 C8 96.66(17)
C13 S C1 C2 -80.90(17)
C8 C1 C2 C7 -0.11(19)
S C1 C2 C7 177.82(13)
C8 C1 C2 C3 179.6(2)
S C1 C2 C3 -2.5(3)
C7 C2 C3 C4 -0.1(3)
C1 C2 C3 C4 -179.80(19)
C2 C3 C4 C5 0.0(3)
C3 C4 C5 C6 -0.3(3)
C3 C4 C5 C9 -179.47(17)
C4 C5 C6 C7 0.7(2)
C9 C5 C6 C7 179.84(16)
C4 C5 C6 C10 -179.11(17)
C9 C5 C6 C10 0.1(3)
C8 O1 C7 C6 179.73(16)
C8 O1 C7 C2 0.01(18)
C5 C6 C7 O1 179.48(15)
C10 C6 C7 O1 -0.7(3)
C5 C6 C7 C2 -0.8(3)
C10 C6 C7 C2 178.93(17)
C3 C2 C7 O1 -179.69(15)
C1 C2 C7 O1 0.06(18)
C3 C2 C7 C6 0.6(3)
C1 C2 C7 C6 -179.65(16)
C2 C1 C8 O1 0.13(19)
S C1 C8 O1 -177.87(12)
C2 C1 C8 C11 178.24(17)
S C1 C8 C11 0.2(3)
C7 O1 C8 C1 -0.09(18)
C7 O1 C8 C11 -178.51(14)
C1 C8 C11 C12 -72.5(2)
O1 C8 C11 C12 105.56(17)
C8 C11 C12 O3 138.89(18)
C8 C11 C12 O2 -42.1(2)

loop_
_cod_related_entry_id
_cod_related_entry_database
_cod_related_entry_code
1 ChemSpider 24740539
